data_7022171
loop_
_publ_author_name
'Sha, Jing-Quan'
'Sun, Jing-Wen'
'Li, Meng-Ting'
'Wang, Cheng'
'Li, Guang-Ming'
'Yan, Peng-Fei'
'Sun, Long-Jiang'

_publ_section_title
;
 Secondary spacer modulated assembly of polyoxometalate based
 metal-organic frameworks.
;
_journal_issue 5
_journal_name_full 'Dalton transactions (Cambridge, England : 2003)'
_journal_page_first 1667
_journal_page_last 1677
_journal_paper_doi 10.1039/c2dt31951a
_journal_volume 42
_journal_year 2013
_chemical_formula_moiety 'C34 H24 Cu3 N22, Mo12 O40 Si, C10 H8 N2'
_chemical_formula_sum 'C44 H32 Cu3 Mo12 N24 O40 Si'
_chemical_formula_weight 2906.96
_chemical_name_systematic
;
?
;
_space_group_IT_number 2
_symmetry_Int_Tables_number 2
_symmetry_space_group_name_Hall '-P 1'
_symmetry_space_group_name_H-M 'P -1'
_atom_sites_solution_hydrogens geom
_atom_sites_solution_primary direct
_atom_sites_solution_secondary difmap
_audit_creation_method SHELXL-97
_cell_angle_alpha 78.678(5)
_cell_angle_beta 70.577(5)
_cell_angle_gamma 70.663(5)
_cell_formula_units_Z 1
_cell_length_a 11.518(5)
_cell_length_b 11.898(5)
_cell_length_c 15.108(5)
_cell_measurement_reflns_used 9114
_cell_measurement_temperature 293(2)
_cell_measurement_theta_max 25
_cell_measurement_theta_min 1.42
_cell_volume 1833.8(13)
_computing_cell_refinement 'Bruker FRAMBO'
_computing_data_collection 'Bruker FRAMBO'
_computing_data_reduction 'Bruker SHELXTL'
_computing_molecular_graphics 'Bruker SHELXTL'
_computing_publication_material 'Bruker SHELXTL'
_computing_structure_refinement 'SHELXL-97 (Sheldrick, 1997)'
_computing_structure_solution 'Bruker SHELXTL'
_diffrn_ambient_temperature 293(2)
_diffrn_measured_fraction_theta_full 0.987
_diffrn_measured_fraction_theta_max 0.987
_diffrn_measurement_device_type 'multiwire proportional'
_diffrn_measurement_method 'phi and omega scans'
_diffrn_radiation_monochromator graphite
_diffrn_radiation_source 'fine-focus sealed tube'
_diffrn_radiation_type MoK\a
_diffrn_radiation_wavelength 0.71069
_diffrn_reflns_av_R_equivalents 0.0629
_diffrn_reflns_av_sigmaI/netI 0.1802
_diffrn_reflns_limit_h_max 13
_diffrn_reflns_limit_h_min -13
_diffrn_reflns_limit_k_max 13
_diffrn_reflns_limit_k_min -13
_diffrn_reflns_limit_l_max 17
_diffrn_reflns_limit_l_min -8
_diffrn_reflns_number 8798
_diffrn_reflns_theta_full 24.50
_diffrn_reflns_theta_max 24.50
_diffrn_reflns_theta_min 1.44
_exptl_absorpt_coefficient_mu 2.953
_exptl_absorpt_correction_T_max 0.681
_exptl_absorpt_correction_T_min 0.480
_exptl_absorpt_correction_type multi-scan
_exptl_absorpt_process_details sadabs(Sheldrick,1996)
_exptl_crystal_colour green
_exptl_crystal_density_diffrn 2.632
_exptl_crystal_density_method 'not measured'
_exptl_crystal_description block
_exptl_crystal_F_000 1389
_exptl_crystal_size_max 0.3
_exptl_crystal_size_mid 0.21
_exptl_crystal_size_min 0.13
_refine_diff_density_max 1.784
_refine_diff_density_min -1.482
_refine_diff_density_rms 0.280
_refine_ls_extinction_method none
_refine_ls_goodness_of_fit_ref 1.054
_refine_ls_hydrogen_treatment constr
_refine_ls_matrix_type full
_refine_ls_number_parameters 580
_refine_ls_number_reflns 6112
_refine_ls_number_restraints 252
_refine_ls_restrained_S_all 1.042
_refine_ls_R_factor_all 0.2123
_refine_ls_R_factor_gt 0.1135
_refine_ls_shift/su_max 0.000
_refine_ls_shift/su_mean 0.000
_refine_ls_structure_factor_coef Fsqd
_refine_ls_weighting_details 'calc w=1/[\s^2^(Fo^2^)+(0.0462P)^2^+119.6911P] where P=(Fo^2^+2Fc^2^)/3'
_refine_ls_weighting_scheme calc
_refine_ls_wR_factor_gt 0.2282
_refine_ls_wR_factor_ref 0.2566
_reflns_number_gt 3049
_reflns_number_total 6112
_reflns_threshold_expression >2sigma(I)
_cod_data_source_file c2dt31951a.txt
_cod_data_source_block dd2
_cod_database_code 7022171

loop_
_symmetry_equiv_pos_as_xyz
'x, y, z'
'-x, -y, -z'

loop_
_atom_site_label
_atom_site_type_symbol
_atom_site_fract_x
_atom_site_fract_y
_atom_site_fract_z
_atom_site_U_iso_or_equiv
_atom_site_adp_type
_atom_site_occupancy
_atom_site_symmetry_multiplicity
_atom_site_calc_flag
_atom_site_refinement_flags
O68 O 1.081(3) 0.884(2) 0.950(2) 0.018(7) Uani 0.50 1 d PU
O2 O 1.4463(19) 0.7504(19) 0.8116(15) 0.068(6) Uani 1 1 d U
O8 O 1.348(2) 0.8660(19) 0.9681(16) 0.068(7) Uani 1 1 d U
O23 O 0.845(2) 0.902(2) 0.8482(18) 0.085(6) Uani 1 1 d U
O70 O 0.901(2) 0.721(2) 1.0800(16) 0.074(7) Uani 1 1 d U
O97 O 0.713(2) 0.8946(18) 1.0487(16) 0.063(6) Uani 1 1 d U
O98 O 0.777(3) 1.144(2) 0.849(2) 0.103(8) Uani 1 1 d U
O96 O 1.005(2) 1.026(2) 0.749(2) 0.099(8) Uani 1 1 d U
C1 C 0.271(3) 0.505(2) 0.779(2) 0.043(6) Uani 1 1 d U
H1 H 0.2854 0.5182 0.8330 0.052 Uiso 1 1 calc R
C2 C 0.373(3) 0.473(2) 0.697(2) 0.044(6) Uani 1 1 d U
H2 H 0.4571 0.4628 0.6959 0.053 Uiso 1 1 calc R
C3 C 0.345(3) 0.459(2) 0.621(2) 0.038(6) Uani 1 1 d U
H3 H 0.4136 0.4386 0.5669 0.046 Uiso 1 1 calc R
C5 C 0.134(3) 0.500(2) 0.692(2) 0.036(5) Uani 1 1 d U
C6 C 0.153(3) 0.516(2) 0.777(2) 0.040(6) Uani 1 1 d U
H6 H 0.0834 0.5331 0.8306 0.049 Uiso 1 1 calc R
C7 C 0.007(2) 0.515(2) 0.679(2) 0.031(6) Uani 1 1 d U
C15 C 0.218(2) 0.810(2) 0.4264(18) 0.033(6) Uani 1 1 d U
C18 C 0.259(2) 0.916(2) 0.3839(18) 0.024(6) Uani 1 1 d .
C19 C 0.395(3) 1.027(3) 0.276(2) 0.047(8) Uani 1 1 d U
H19 H 0.4713 1.0271 0.2284 0.057 Uiso 1 1 calc R
C20 C 0.374(3) 0.916(2) 0.320(3) 0.062(11) Uani 1 1 d .
H20 H 0.4383 0.8447 0.3061 0.075 Uiso 1 1 calc R
C21 C 0.187(2) 1.126(2) 0.3674(19) 0.032(7) Uani 1 1 d .
H21 H 0.1238 1.1978 0.3832 0.039 Uiso 1 1 calc R
C22 C 0.306(3) 1.132(2) 0.300(2) 0.056(10) Uani 1 1 d .
H22 H 0.3225 1.2052 0.2744 0.067 Uiso 1 1 calc R
N1 N 0.0917(17) 0.8371(16) 0.4791(15) 0.026(5) Uani 1 1 d .
N2 N 0.275(2) 0.6962(18) 0.4196(16) 0.039(6) Uani 1 1 d .
N3 N 0.1777(19) 0.6445(17) 0.4704(14) 0.028(5) Uani 1 1 d .
N4 N 0.073(2) 0.7280(16) 0.5095(15) 0.038(6) Uani 1 1 d .
N5 N 0.1605(19) 1.0221(16) 0.4098(15) 0.030(5) Uani 1 1 d U
N7 N 0.227(2) 0.4701(16) 0.6146(15) 0.033(5) Uani 1 1 d U
N8 N 0.004(2) 0.4964(17) 0.5964(16) 0.033(5) Uani 1 1 d U
O1 O 1.031(2) 0.7322(19) 0.8970(16) 0.068(6) Uani 1 1 d U
O3 O 1.205(2) 0.8427(19) 0.7877(16) 0.064(6) Uani 1 1 d U
O4 O 0.8906(18) 0.823(2) 1.2257(15) 0.071(7) Uani 1 1 d .
O5 O 0.6695(18) 0.7880(16) 1.2236(15) 0.062(7) Uani 1 1 d U
O11 O 1.111(2) 0.699(2) 1.1167(15) 0.087(9) Uani 1 1 d .
O13 O 0.9073(19) 1.2623(15) 0.7007(13) 0.047(5) Uani 1 1 d .
O15 O 1.051(2) 0.802(2) 0.7043(16) 0.065(6) Uani 1 1 d U
O17 O 1.1063(18) 0.5379(16) 1.0121(18) 0.068(7) Uani 1 1 d .
O18 O 1.238(2) 0.708(2) 0.9479(15) 0.069(7) Uani 1 1 d .
O31 O 0.5959(17) 1.0250(15) 0.9129(13) 0.039(5) Uani 1 1 d U
Cu1 Cu 0.0000 1.0000 0.5000 0.0318(12) Uani 1 2 d S
Cu2 Cu 0.1870(3) 0.4696(2) 0.4984(2) 0.0339(9) Uani 1 1 d .
Si1 Si 1.0000 1.0000 1.0000 0.036(3) Uani 1 2 d S
Mo1 Mo 1.3053(2) 0.82273(19) 0.87745(19) 0.0338(7) Uani 1 1 d .
Mo2 Mo 1.0613(2) 0.68695(19) 1.01093(18) 0.0330(6) Uani 1 1 d .
Mo3 Mo 0.7758(2) 0.8593(2) 1.1587(2) 0.0410(7) Uani 1 1 d .
Mo4 Mo 0.7274(2) 1.0088(2) 0.9403(2) 0.0564(10) Uani 1 1 d .
Mo5 Mo 0.9264(2) 1.1853(2) 0.8014(2) 0.0545(9) Uani 1 1 d .
Mo7 Mo 1.0365(3) 0.8700(2) 0.7962(2) 0.0548(9) Uani 1 1 d .
N76 N 0.294(2) 0.2964(19) 0.4905(16) 0.037(5) Uani 1 1 d U
C56 C 0.258(3) 0.214(2) 0.553(2) 0.042(7) Uani 1 1 d U
H56 H 0.1755 0.2344 0.5934 0.050 Uiso 1 1 calc R
C57 C 0.413(3) 0.266(2) 0.426(2) 0.044(6) Uani 1 1 d U
H57 H 0.4378 0.3253 0.3799 0.053 Uiso 1 1 calc R
C47 C 0.460(2) 0.066(2) 0.498(2) 0.043(7) Uani 1 1 d U
C48 C 0.500(3) 0.147(2) 0.426(2) 0.051(8) Uani 1 1 d U
H48 H 0.5789 0.1265 0.3801 0.061 Uiso 1 1 calc R
C49 C 0.337(3) 0.097(2) 0.563(2) 0.041(6) Uani 1 1 d U
H49 H 0.3084 0.0412 0.6108 0.049 Uiso 1 1 calc R
C61 C 0.478(2) 0.453(2) 0.991(2) 0.034(7) Uani 1 1 d .
C62 C 0.330(3) 0.337(2) 1.040(2) 0.037(7) Uani 1 1 d .
H62 H 0.2590 0.3180 1.0847 0.044 Uiso 1 1 calc R
C60 C 0.368(3) 0.424(3) 1.059(3) 0.060(10) Uani 1 1 d .
H60 H 0.3245 0.4634 1.1131 0.072 Uiso 1 1 calc R
N66 N 0.385(3) 0.277(2) 0.965(2) 0.055(8) Uani 1 1 d .
C64 C 0.532(3) 0.391(2) 0.9135(19) 0.042(8) Uani 1 1 d .
H64 H 0.5996 0.4111 0.8654 0.051 Uiso 1 1 calc R
C65 C 0.489(4) 0.298(3) 0.904(3) 0.066(10) Uani 1 1 d .
H65 H 0.5343 0.2500 0.8549 0.079 Uiso 1 1 calc R
O66 O 0.978(3) 0.879(3) 1.058(2) 0.027(8) Uani 0.50 1 d PU
O69 O 0.943(4) 1.001(3) 0.902(3) 0.048(8) Uani 0.50 1 d PU
O67 O 1.149(3) 0.987(3) 0.945(2) 0.029(8) Uani 0.50 1 d PU
O99 O 1.304(2) 0.9889(17) 0.8138(18) 0.076(8) Uani 1 1 d .
N11 N -0.126(2) 0.5292(16) 0.6105(15) 0.034(6) Uani 1 1 d .
N10 N -0.189(2) 0.568(2) 0.6939(19) 0.050(7) Uani 1 1 d .
N9 N -0.107(2) 0.5581(19) 0.7392(17) 0.047(7) Uani 1 1 d .

loop_
_atom_site_aniso_label
_atom_site_aniso_U_11
_atom_site_aniso_U_22
_atom_site_aniso_U_33
_atom_site_aniso_U_23
_atom_site_aniso_U_13
_atom_site_aniso_U_12
O68 0.020(10) 0.012(10) 0.024(11) -0.009(8) -0.008(8) -0.002(8)
O2 0.053(9) 0.068(10) 0.058(10) 0.011(8) -0.003(7) -0.009(7)
O8 0.094(10) 0.054(9) 0.067(10) -0.004(8) -0.040(8) -0.019(8)
O23 0.078(9) 0.063(8) 0.090(9) 0.006(7) 0.001(7) -0.022(7)
O70 0.063(10) 0.091(11) 0.059(10) -0.005(8) -0.027(8) -0.005(8)
O97 0.078(9) 0.050(8) 0.071(9) -0.004(7) -0.037(7) -0.017(7)
O98 0.091(10) 0.081(10) 0.113(11) 0.009(8) -0.003(8) -0.032(8)
O96 0.085(10) 0.085(10) 0.110(11) 0.001(8) -0.003(8) -0.033(8)
C1 0.064(13) 0.020(13) 0.047(14) 0.004(13) -0.041(11) 0.007(13)
C2 0.045(11) 0.038(16) 0.054(17) 0.019(14) -0.025(10) -0.019(13)
C3 0.050(11) 0.012(12) 0.048(15) -0.003(12) -0.009(12) -0.007(12)
C5 0.043(12) 0.015(12) 0.048(14) 0.010(12) -0.025(9) -0.001(11)
C6 0.046(9) 0.033(10) 0.037(9) -0.010(8) -0.008(7) -0.005(8)
C7 0.032(9) 0.020(9) 0.037(10) 0.008(8) -0.012(8) -0.005(7)
C15 0.034(10) 0.030(9) 0.023(10) 0.007(8) -0.001(8) -0.008(8)
C18 0.013(12) 0.021(12) 0.038(17) -0.013(11) -0.016(11) 0.009(10)
C19 0.037(10) 0.045(11) 0.057(12) -0.008(8) -0.001(8) -0.019(8)
C20 0.025(16) 0.025(15) 0.11(3) 0.010(17) 0.000(18) -0.009(12)
C21 0.034(15) 0.010(12) 0.042(18) -0.006(12) 0.001(13) -0.002(11)
C22 0.049(19) 0.034(16) 0.07(2) 0.020(16) 0.000(17) -0.024(15)
N1 0.020(11) 0.017(10) 0.044(15) -0.018(10) -0.008(10) -0.001(8)
N2 0.040(14) 0.022(11) 0.047(16) -0.016(11) 0.003(12) -0.009(10)
N3 0.029(12) 0.024(11) 0.021(13) 0.005(9) -0.009(10) 0.006(9)
N4 0.068(17) 0.004(10) 0.036(15) 0.003(9) -0.019(13) -0.001(10)
N5 0.034(8) 0.017(8) 0.034(9) -0.004(7) -0.007(7) -0.003(7)
N7 0.055(12) 0.006(9) 0.035(11) 0.003(9) -0.018(9) -0.002(10)
N8 0.036(9) 0.020(8) 0.041(10) 0.007(7) -0.012(7) -0.012(7)
O1 0.070(12) 0.069(12) 0.083(14) 0.013(11) -0.021(11) -0.056(10)
O3 0.061(12) 0.073(12) 0.079(14) 0.024(11) -0.028(11) -0.055(10)
O4 0.032(11) 0.110(19) 0.057(15) -0.042(14) -0.024(11) 0.027(12)
O5 0.049(12) 0.029(10) 0.080(17) -0.019(11) 0.033(11) -0.020(9)
O11 0.051(14) 0.14(2) 0.034(15) -0.046(15) 0.001(11) 0.025(14)
O13 0.069(14) 0.031(10) 0.039(13) -0.006(9) -0.013(11) -0.013(10)
O15 0.055(13) 0.076(15) 0.075(16) -0.004(13) -0.034(12) -0.020(11)
O17 0.044(12) 0.027(11) 0.14(2) 0.018(12) -0.039(14) -0.016(9)
O18 0.089(17) 0.101(18) 0.058(16) 0.032(13) -0.044(13) -0.080(15)
O31 0.043(11) 0.029(10) 0.048(12) 0.009(9) -0.026(9) -0.009(8)
Cu1 0.031(3) 0.012(2) 0.040(3) -0.005(2) 0.001(2) -0.0017(18)
Cu2 0.0384(19) 0.0120(15) 0.040(2) 0.0021(14) -0.0084(16) 0.0023(13)
Si1 0.039(6) 0.021(5) 0.049(8) 0.007(5) -0.014(6) -0.014(5)
Mo1 0.0214(12) 0.0201(11) 0.0517(18) -0.0041(11) -0.0071(11) 0.0015(9)
Mo2 0.0338(13) 0.0154(11) 0.0404(17) -0.0017(10) -0.0072(12) 0.0008(9)
Mo3 0.0318(14) 0.0422(15) 0.0491(18) 0.0157(13) -0.0120(13) -0.0220(12)
Mo4 0.0300(14) 0.0267(13) 0.113(3) 0.0170(15) -0.0308(16) -0.0123(11)
Mo5 0.0289(14) 0.0400(15) 0.059(2) 0.0258(14) 0.0013(13) 0.0046(11)
Mo7 0.0535(18) 0.0240(13) 0.073(2) -0.0162(14) 0.0054(15) -0.0104(12)
N76 0.040(11) 0.034(10) 0.035(14) 0.002(9) -0.014(9) -0.008(9)
C56 0.041(14) 0.024(11) 0.050(19) 0.001(11) -0.012(11) 0.000(8)
C57 0.041(9) 0.033(8) 0.047(10) -0.003(8) -0.007(7) -0.002(7)
C47 0.028(12) 0.038(13) 0.058(19) 0.012(11) -0.026(10) 0.002(10)
C48 0.034(14) 0.041(13) 0.06(2) 0.016(13) -0.017(11) 0.001(9)
C49 0.046(9) 0.026(8) 0.041(10) 0.001(8) -0.014(7) 0.000(7)
C61 0.023(14) 0.017(12) 0.06(2) -0.014(13) -0.011(14) -0.005(11)
C62 0.041(17) 0.033(16) 0.05(2) 0.005(15) -0.034(15) -0.011(13)
C60 0.06(2) 0.037(17) 0.09(3) -0.005(17) -0.02(2) -0.032(16)
N66 0.070(19) 0.039(15) 0.09(2) 0.028(16) -0.069(19) -0.036(14)
C64 0.07(2) 0.025(15) 0.027(17) -0.009(13) -0.023(15) 0.010(14)
C65 0.09(3) 0.035(18) 0.08(3) 0.009(18) -0.03(2) -0.021(18)
O66 0.027(8) 0.027(8) 0.027(8) -0.0027(13) -0.008(2) -0.008(2)
O69 0.047(11) 0.046(11) 0.053(11) -0.003(8) -0.017(8) -0.014(8)
O67 0.031(11) 0.023(11) 0.032(12) -0.006(8) -0.003(8) -0.008(8)
O99 0.12(2) 0.035(12) 0.11(2) 0.022(13) -0.093(18) -0.026(13)
N11 0.050(14) 0.010(10) 0.031(14) -0.006(10) 0.009(11) -0.015(10)
N10 0.027(13) 0.053(16) 0.050(18) -0.029(14) 0.012(13) 0.005(12)
N9 0.045(15) 0.032(13) 0.037(16) 0.003(11) 0.015(13) -0.008(12)

loop_
_atom_type_symbol
_atom_type_description
_atom_type_scat_dispersion_real
_atom_type_scat_dispersion_imag
_atom_type_scat_source
C C 0.0033 0.0016 'International Tables Vol C Tables 4.2.6.8 and 6.1.1.4'
H H 0.0000 0.0000 'International Tables Vol C Tables 4.2.6.8 and 6.1.1.4'
N N 0.0061 0.0033 'International Tables Vol C Tables 4.2.6.8 and 6.1.1.4'
O O 0.0106 0.0060 'International Tables Vol C Tables 4.2.6.8 and 6.1.1.4'
Cu Cu 0.3201 1.2651 'International Tables Vol C Tables 4.2.6.8 and 6.1.1.4'
Mo Mo -1.6832 0.6857 'International Tables Vol C Tables 4.2.6.8 and 6.1.1.4'
Si Si 0.0817 0.0704 'International Tables Vol C Tables 4.2.6.8 and 6.1.1.4'

loop_
_geom_angle_atom_site_label_1
_geom_angle_atom_site_label_2
_geom_angle_atom_site_label_3
_geom_angle
_geom_angle_site_symmetry_1
_geom_angle_site_symmetry_3
Si1 O68 O67 60.4(15) . .
Si1 O68 O66 58.7(15) . .
O67 O68 O66 106(2) . .
Si1 O68 Mo1 127.6(15) . .
O67 O68 Mo1 67.6(15) . .
O66 O68 Mo1 138.7(19) . .
Si1 O68 Mo2 125.3(16) . .
O67 O68 Mo2 148(2) . .
O66 O68 Mo2 66.9(14) . .
Mo1 O68 Mo2 96.0(10) . .
Mo1 O8 Mo4 138.0(13) . 2_777
Mo4 O23 Mo7 128.3(14) . .
Mo2 O70 Mo3 135.6(14) . .
Mo4 O97 Mo3 134.4(12) . .
Mo5 O98 Mo4 133.3(16) . .
Mo7 O96 Mo5 136.9(16) . .
C6 C1 C2 117(3) . .
C3 C2 C1 118(3) . .
N7 C3 C2 126(3) . .
N7 C5 C6 124(3) . .
N7 C5 C7 111(3) . .
C6 C5 C7 125(3) . .
C1 C6 C5 120(3) . .
N8 C7 N9 115(3) . .
N8 C7 C5 118(2) . .
N9 C7 C5 126(3) . .
N2 C15 N1 115(2) . .
N2 C15 C18 133(2) . .
N1 C15 C18 112(2) . .
C20 C18 N5 123(2) . .
C20 C18 C15 125(2) . .
N5 C18 C15 112(2) . .
C22 C19 C20 121(3) . .
C18 C20 C19 119(3) . .
N5 C21 C22 124(2) . .
C19 C22 C21 117(2) . .
N4 N1 C15 102.7(18) . .
N4 N1 Cu1 138.1(16) . .
C15 N1 Cu1 118.8(16) . .
C15 N2 N3 103.1(19) . .
N4 N3 N2 109.6(19) . .
N4 N3 Cu2 121.5(16) . .
N2 N3 Cu2 128.6(14) . .
N3 N4 N1 110(2) . .
C21 N5 C18 116(2) . .
C21 N5 Cu1 128.2(16) . .
C18 N5 Cu1 115.7(15) . .
C5 N7 C3 114(2) . .
C5 N7 Cu2 119.8(19) . .
C3 N7 Cu2 125(2) . .
C7 N8 N11 100(2) . .
C7 N8 Cu2 110.6(17) . .
N11 N8 Cu2 146.9(18) . .
Mo2 O1 Mo7 138.5(12) . .
Mo7 O3 Mo1 136.0(13) . .
Mo3 O4 Mo5 136.6(13) . 2_777
Mo5 O11 Mo2 137.1(13) 2_777 .
Mo1 O18 Mo2 137.3(14) . .
N1 Cu1 N1 180.000(4) . 2_576
N1 Cu1 N5 99.4(8) . 2_576
N1 Cu1 N5 80.6(8) 2_576 2_576
N1 Cu1 N5 80.6(8) . .
N1 Cu1 N5 99.4(8) 2_576 .
N5 Cu1 N5 180.000(2) 2_576 .
N7 Cu2 N11 173.6(9) . 2_566
N7 Cu2 N3 88.1(8) . .
N11 Cu2 N3 92.8(8) 2_566 .
N7 Cu2 N76 89.7(8) . .
N11 Cu2 N76 92.8(8) 2_566 .
N3 Cu2 N76 149.0(8) . .
N7 Cu2 N8 79.1(9) . .
N11 Cu2 N8 94.5(8) 2_566 .
N3 Cu2 N8 95.1(8) . .
N76 Cu2 N8 114.8(8) . .
O68 Si1 O68 180.000(9) . 2_777
O68 Si1 O66 64.3(15) . .
O68 Si1 O66 115.7(15) 2_777 .
O68 Si1 O66 115.7(15) . 2_777
O68 Si1 O66 64.3(15) 2_777 2_777
O66 Si1 O66 180.0(12) . 2_777
O68 Si1 O67 117.6(15) . 2_777
O68 Si1 O67 62.4(15) 2_777 2_777
O66 Si1 O67 67.7(15) . 2_777
O66 Si1 O67 112.3(15) 2_777 2_777
O68 Si1 O67 62.4(15) . .
O68 Si1 O67 117.6(15) 2_777 .
O66 Si1 O67 112.3(15) . .
O66 Si1 O67 67.7(15) 2_777 .
O67 Si1 O67 180.000(3) 2_777 .
O68 Si1 O69 71.5(16) . .
O68 Si1 O69 108.5(16) 2_777 .
O66 Si1 O69 99.8(17) . .
O66 Si1 O69 80.2(17) 2_777 .
O67 Si1 O69 80.2(17) 2_777 .
O67 Si1 O69 99.8(17) . .
O68 Si1 O69 108.5(16) . 2_777
O68 Si1 O69 71.5(16) 2_777 2_777
O66 Si1 O69 80.2(17) . 2_777
O66 Si1 O69 99.8(17) 2_777 2_777
O67 Si1 O69 99.8(17) 2_777 2_777
O67 Si1 O69 80.2(17) . 2_777
O69 Si1 O69 180.000(11) . 2_777
O2 Mo1 O18 104.6(11) . .
O2 Mo1 O8 102.2(11) . .
O18 Mo1 O8 97.5(10) . .
O2 Mo1 O3 97.7(11) . .
O18 Mo1 O3 90.9(8) . .
O8 Mo1 O3 155.6(10) . .
O2 Mo1 O99 97.6(11) . .
O18 Mo1 O99 156.3(11) . .
O8 Mo1 O99 85.6(9) . .
O3 Mo1 O99 77.9(8) . .
O2 Mo1 O67 155.8(11) . .
O18 Mo1 O67 98.9(11) . .
O8 Mo1 O67 68.7(11) . .
O3 Mo1 O67 87.5(11) . .
O99 Mo1 O67 60.3(11) . .
O2 Mo1 O68 160.6(11) . .
O18 Mo1 O68 64.4(11) . .
O8 Mo1 O68 95.3(10) . .
O3 Mo1 O68 67.8(10) . .
O99 Mo1 O68 92.0(10) . .
O67 Mo1 O68 41.0(10) . .
O17 Mo2 O70 103.8(11) . .
O17 Mo2 O1 100.8(11) . .
O70 Mo2 O1 97.2(10) . .
O17 Mo2 O11 99.3(12) . .
O70 Mo2 O11 89.6(10) . .
O1 Mo2 O11 156.6(11) . .
O17 Mo2 O18 96.4(10) . .
O70 Mo2 O18 157.9(11) . .
O1 Mo2 O18 87.6(8) . .
O11 Mo2 O18 78.3(9) . .
O17 Mo2 O66 162.5(12) . .
O70 Mo2 O66 65.5(11) . .
O1 Mo2 O66 94.5(11) . .
O11 Mo2 O66 67.9(11) . .
O18 Mo2 O66 92.7(10) . .
O17 Mo2 O68 154.4(10) . .
O70 Mo2 O68 100.6(10) . .
O1 Mo2 O68 68.2(10) . .
O11 Mo2 O68 88.6(11) . .
O18 Mo2 O68 61.1(9) . .
O66 Mo2 O68 41.4(10) . .
O5 Mo3 O99 102.9(10) . 2_777
O5 Mo3 O4 103.3(12) . .
O99 Mo3 O4 98.0(10) 2_777 .
O5 Mo3 O97 94.8(11) . .
O99 Mo3 O97 89.6(9) 2_777 .
O4 Mo3 O97 158.2(10) . .
O5 Mo3 O70 97.4(9) . .
O99 Mo3 O70 157.5(11) 2_777 .
O4 Mo3 O70 86.6(9) . .
O97 Mo3 O70 79.0(9) . .
O5 Mo3 O67 156.9(11) . 2_777
O99 Mo3 O67 61.7(11) 2_777 2_777
O4 Mo3 O67 96.3(12) . 2_777
O97 Mo3 O67 69.4(10) . 2_777
O70 Mo3 O67 96.0(10) . 2_777
O5 Mo3 O66 156.6(10) . .
O99 Mo3 O66 100.2(11) 2_777 .
O4 Mo3 O66 69.6(11) . .
O97 Mo3 O66 88.9(10) . .
O70 Mo3 O66 60.6(10) . .
O67 Mo3 O66 44.1(10) 2_777 .
O31 Mo4 O97 102.0(9) . .
O31 Mo4 O23 97.9(11) . .
O97 Mo4 O23 98.4(10) . .
O31 Mo4 O98 95.8(10) . .
O97 Mo4 O98 160.1(11) . .
O23 Mo4 O98 87.8(11) . .
O31 Mo4 O8 97.3(9) . 2_777
O97 Mo4 O8 86.2(9) . 2_777
O23 Mo4 O8 162.8(10) . 2_777
O98 Mo4 O8 82.7(11) . 2_777
O31 Mo4 O69 152.7(12) . .
O97 Mo4 O69 100.8(12) . .
O23 Mo4 O69 63.9(12) . .
O98 Mo4 O69 65.0(12) . .
O8 Mo4 O69 99.0(12) 2_777 .
O13 Mo5 O98 100.9(12) . .
O13 Mo5 O11 105.2(10) . 2_777
O98 Mo5 O11 98.1(12) . 2_777
O13 Mo5 O4 96.4(10) . 2_777
O98 Mo5 O4 160.0(11) . 2_777
O11 Mo5 O4 86.8(10) 2_777 2_777
O13 Mo5 O96 95.3(10) . .
O98 Mo5 O96 86.7(12) . .
O11 Mo5 O96 157.6(11) 2_777 .
O4 Mo5 O96 81.8(10) 2_777 .
O13 Mo5 O69 149.3(12) . .
O98 Mo5 O69 65.7(12) . .
O11 Mo5 O69 104.0(12) 2_777 .
O4 Mo5 O69 94.4(11) 2_777 .
O96 Mo5 O69 58.0(12) . .
O15 Mo7 O96 102.5(12) . .
O15 Mo7 O3 100.5(10) . .
O96 Mo7 O3 97.3(11) . .
O15 Mo7 O23 95.7(11) . .
O96 Mo7 O23 86.9(10) . .
O3 Mo7 O23 162.0(11) . .
O15 Mo7 O1 99.4(10) . .
O96 Mo7 O1 155.9(11) . .
O3 Mo7 O1 88.5(9) . .
O23 Mo7 O1 81.0(9) . .
O15 Mo7 O69 156.1(12) . .
O96 Mo7 O69 64.3(14) . .
O3 Mo7 O69 100.8(12) . .
O23 Mo7 O69 65.1(12) . .
O1 Mo7 O69 91.7(12) . .
C56 N76 C57 119(2) . .
C56 N76 Cu2 120.5(19) . .
C57 N76 Cu2 120.5(17) . .
N76 C56 C49 124(3) . .
N76 C57 C48 123(3) . .
C48 C47 C49 121(2) . .
C48 C47 C47 121(3) . 2_656
C49 C47 C47 117(3) . 2_656
C47 C48 C57 116(3) . .
C56 C49 C47 117(3) . .
C64 C61 C60 116(3) . .
C64 C61 C61 125(3) . 2_667
C60 C61 C61 119(3) . 2_667
N66 C62 C60 125(3) . .
C62 C60 C61 117(3) . .
C65 N66 C62 119(3) . .
C61 C64 C65 122(3) . .
N66 C65 C64 120(3) . .
Si1 O66 O68 57.1(14) . .
Si1 O66 O67 56.8(14) . 2_777
O68 O66 O67 103(2) . 2_777
Si1 O66 Mo2 128.6(17) . .
O68 O66 Mo2 71.7(15) . .
O67 O66 Mo2 142(2) 2_777 .
Si1 O66 Mo3 124.3(16) . .
O68 O66 Mo3 150(2) . .
O67 O66 Mo3 67.7(14) 2_777 .
Mo2 O66 Mo3 97.4(11) . .
Si1 O69 Mo7 124.4(19) . .
Si1 O69 Mo4 115.6(18) . .
Mo7 O69 Mo4 102.7(15) . .
Si1 O69 Mo5 113.0(18) . .
Mo7 O69 Mo5 100.8(15) . .
Mo4 O69 Mo5 95.9(14) . .
Si1 O67 O68 57.3(14) . .
Si1 O67 O66 55.5(14) . 2_777
O68 O67 O66 102(2) . 2_777
Si1 O67 Mo1 128.4(17) . .
O68 O67 Mo1 71.4(15) . .
O66 O67 Mo1 152(2) 2_777 .
Si1 O67 Mo3 123.6(17) . 2_777
O68 O67 Mo3 141(2) . 2_777
O66 O67 Mo3 68.2(14) 2_777 2_777
Mo1 O67 Mo3 99.2(12) . 2_777
Mo3 O99 Mo1 137.9(15) 2_777 .
N10 N11 N8 111(2) . .
N10 N11 Cu2 131(2) . 2_566
N8 N11 Cu2 117.4(16) . 2_566
N9 N10 N11 109(2) . .
N10 N9 C7 105(2) . .

loop_
_geom_bond_atom_site_label_1
_geom_bond_atom_site_label_2
_geom_bond_distance
_geom_bond_site_symmetry_2
O68 Si1 1.56(3) .
O68 O67 1.64(4) .
O68 O66 1.67(4) .
O68 Mo1 2.37(3) .
O68 Mo2 2.40(3) .
O2 Mo1 1.64(2) .
O8 Mo1 1.81(2) .
O8 Mo4 2.01(2) 2_777
O23 Mo4 1.92(2) .
O23 Mo7 2.01(2) .
O70 Mo2 1.75(2) .
O70 Mo3 2.06(2) .
O97 Mo4 1.91(2) .
O97 Mo3 1.95(2) .
O98 Mo5 1.82(3) .
O98 Mo4 2.00(2) .
O96 Mo7 1.81(3) .
O96 Mo5 2.00(3) .
C1 C6 1.34(4) .
C1 C2 1.40(4) .
C2 C3 1.36(4) .
C3 N7 1.35(3) .
C5 N7 1.31(3) .
C5 C6 1.43(4) .
C5 C7 1.48(4) .
C7 N8 1.33(3) .
C7 N9 1.33(3) .
C15 N2 1.30(3) .
C15 N1 1.37(3) .
C15 C18 1.46(3) .
C18 C20 1.35(3) .
C18 N5 1.41(3) .
C19 C22 1.36(4) .
C19 C20 1.41(4) .
C21 N5 1.36(3) .
C21 C22 1.43(3) .
N1 N4 1.35(3) .
N1 Cu1 1.907(17) .
N2 N3 1.38(3) .
N3 N4 1.32(3) .
N3 Cu2 2.01(2) .
N5 Cu1 1.96(2) .
N7 Cu2 1.96(2) .
N8 N11 1.37(3) .
N8 Cu2 2.10(2) .
O1 Mo2 1.81(2) .
O1 Mo7 2.01(2) .
O3 Mo7 1.83(2) .
O3 Mo1 1.99(2) .
O4 Mo3 1.82(2) .
O4 Mo5 1.98(2) 2_777
O5 Mo3 1.656(17) .
O11 Mo5 1.88(2) 2_777
O11 Mo2 1.91(2) .
O13 Mo5 1.656(19) .
O15 Mo7 1.67(2) .
O17 Mo2 1.673(18) .
O18 Mo1 1.786(18) .
O18 Mo2 2.01(2) .
O31 Mo4 1.642(17) .
Cu1 N1 1.907(17) 2_576
Cu1 N5 1.96(2) 2_576
Cu2 N11 1.99(2) 2_566
Cu2 N76 2.02(2) .
Si1 O68 1.56(3) 2_777
Si1 O66 1.58(3) .
Si1 O66 1.58(3) 2_777
Si1 O67 1.61(3) 2_777
Si1 O67 1.61(3) .
Si1 O69 1.81(4) .
Si1 O69 1.81(4) 2_777
Mo1 O99 2.019(19) .
Mo1 O67 2.31(3) .
Mo2 O66 2.32(3) .
Mo3 O99 1.79(2) 2_777
Mo3 O67 2.36(3) 2_777
Mo3 O66 2.37(3) .
Mo4 O8 2.01(2) 2_777
Mo4 O69 2.32(4) .
Mo5 O11 1.88(2) 2_777
Mo5 O4 1.98(2) 2_777
Mo5 O69 2.40(4) .
Mo7 O69 2.20(4) .
N76 C56 1.28(3) .
N76 C57 1.37(3) .
C56 C49 1.40(3) .
C57 C48 1.44(4) .
C47 C48 1.37(4) .
C47 C49 1.41(4) .
C47 C47 1.54(5) 2_656
C61 C64 1.36(4) .
C61 C60 1.44(4) .
C61 C61 1.46(5) 2_667
C62 N66 1.32(4) .
C62 C60 1.35(4) .
N66 C65 1.31(4) .
C64 C65 1.41(4) .
O66 O67 1.78(4) 2_777
O67 O66 1.78(4) 2_777
O67 Mo3 2.36(3) 2_777
O99 Mo3 1.79(2) 2_777
N11 N10 1.31(3) .
N11 Cu2 1.99(2) 2_566
N10 N9 1.30(3) .
